data_7249711
loop_
_publ_author_name
'Gradenegger, A.'
'Schachner, J. A.'
'Belaj, F.'
'M\"osch-Zanetti, N. C.'

_publ_section_title
;
 An oxidorhenium(v) complex with an electron-withdrawing ligand: benefits
 and drawbacks for a dual role catalyst
;
_journal_issue 54
_journal_name_full 'RSC Advances'
_journal_page_first 40058
_journal_page_last 40068
_journal_paper_doi 10.1039/D4RA07391F
_journal_volume 14
_journal_year 2024
_chemical_compound_source 'synthetical product'
_chemical_formula_moiety 'C29 H25 Cl4 N O4 P Re'
_chemical_formula_sum 'C29 H25 Cl4 N O4 P Re'
_chemical_formula_weight 810.47
_chemical_name_common
'cis-dichloro-[2,4-dichloro-6-(4,4-dimethyl-4,5-dihydro-1,3-oxa-zol-2-yl)phenolato-N,O]-oxo-(triphenylphosphine oxide-O)-rhenium(V)'
_chemical_name_systematic
'cis-dichloro-[2,4-dichloro-6-(4,4-dimethyl-4,5-dihydro-1,3-oxa-zol-2-yl)phenolato-N,O]-oxo-(triphenylphosphine oxide-O)-rhenium(V)'
_space_group_crystal_system monoclinic
_space_group_IT_number 14
_space_group_name_Hall '-P 2yn'
_space_group_name_H-M_alt 'P 1 21/n 1'
_atom_sites_solution_hydrogens geom
_atom_sites_solution_primary direct
_atom_sites_solution_secondary difmap
_audit_creation_method 'manual edited SHELXL-2014/6.cif file'
_audit_update_record
;
2018-07-10 deposited with the CCDC.	2024-12-12 downloaded from the CCDC.
;
_cell_angle_alpha 90
_cell_angle_beta 101.269(2)
_cell_angle_gamma 90
_cell_formula_units_Z 4
_cell_length_a 11.6314(5)
_cell_length_b 20.2311(9)
_cell_length_c 12.6581(6)
_cell_measurement_reflns_used 8513
_cell_measurement_temperature 100(2)
_cell_measurement_theta_max 30.49
_cell_measurement_theta_min 2.40
_cell_volume 2921.2(2)
_computing_cell_refinement 'Bruker SAINT'
_computing_data_collection 'Bruker APEX2'
_computing_data_reduction 'Bruker SAINT'
_computing_molecular_graphics 'modified ORTEP (Johnson, 1965)'
_computing_publication_material 'SHELXL-2014/6 (Sheldrick, 2015)'
_computing_structure_refinement 'SHELXL-2014/6 (Sheldrick, 2015)'
_computing_structure_solution 'SHELXS-97 (Sheldrick, 2008)'
_diffrn_ambient_temperature 100(2)
_diffrn_measured_fraction_theta_full 0.999
_diffrn_measured_fraction_theta_max 0.999
_diffrn_measurement_device_type 'Bruker APEX-II CCD'
_diffrn_measurement_method '\f and \w scans'
_diffrn_radiation_monochromator 'multilayer monochromator'
_diffrn_radiation_source 'Incoatec microfocus sealed tube'
_diffrn_radiation_type MoK\a
_diffrn_radiation_wavelength 0.71073
_diffrn_reflns_av_R_equivalents 0.0505
_diffrn_reflns_av_unetI/netI 0.0558
_diffrn_reflns_Laue_measured_fraction_full 0.999
_diffrn_reflns_Laue_measured_fraction_max 0.999
_diffrn_reflns_limit_h_max 16
_diffrn_reflns_limit_h_min -16
_diffrn_reflns_limit_k_max 27
_diffrn_reflns_limit_k_min -28
_diffrn_reflns_limit_l_max 17
_diffrn_reflns_limit_l_min -17
_diffrn_reflns_number 26705
_diffrn_reflns_point_group_measured_fraction_full 0.999
_diffrn_reflns_point_group_measured_fraction_max 0.999
_diffrn_reflns_theta_full 30.00
_diffrn_reflns_theta_max 30.00
_diffrn_reflns_theta_min 1.92
_exptl_absorpt_coefficient_mu 4.617
_exptl_absorpt_correction_T_max 1.000
_exptl_absorpt_correction_T_min 0.719
_exptl_absorpt_correction_type multi-scan
_exptl_absorpt_process_details 'Bruker (2001). SADABS. Bruker AXS Inc., Madison, Wisconsin, USA.'
_exptl_crystal_colour green
_exptl_crystal_density_diffrn 1.843
_exptl_crystal_description plate
_exptl_crystal_F_000 1584
_exptl_crystal_size_max 0.250
_exptl_crystal_size_mid 0.170
_exptl_crystal_size_min 0.070
_refine_diff_density_max 1.982
_refine_diff_density_min -1.204
_refine_diff_density_rms 0.148
_refine_ls_extinction_method none
_refine_ls_goodness_of_fit_ref 1.014
_refine_ls_hydrogen_treatment refU
_refine_ls_matrix_type full
_refine_ls_number_parameters 370
_refine_ls_number_reflns 8522
_refine_ls_number_restraints 0
_refine_ls_restrained_S_all 1.014
_refine_ls_R_factor_all 0.0512
_refine_ls_R_factor_gt 0.0343
_refine_ls_shift/su_max 0.004
_refine_ls_shift/su_mean 0.000
_refine_ls_structure_factor_coef Fsqd
_refine_ls_weighting_details 'w=1/[\s^2^(Fo^2^)+(0.0305P)^2^+2.1365P] where P=(Fo^2^+2Fc^2^)/3'
_refine_ls_weighting_scheme calc
_refine_ls_wR_factor_gt 0.0732
_refine_ls_wR_factor_ref 0.0789
_reflns_Friedel_coverage 0.000
_reflns_number_gt 6802
_reflns_number_total 8522
_reflns_threshold_expression 'I > 2\s(I)'
_cod_data_source_file d4ra07391f2.cif
_cod_data_source_block JS76
_cod_original_sg_symbol_H-M 'P 21/n'
_cod_database_code 7249711
_shelx_space_group_comment
;
The symmetry employed for this shelxl refinement is uniquely defined
by the following loop, which should always be used as a source of
symmetry information in preference to the above space-group names.
They are only intended as comments.
;
_shelx_estimated_absorpt_t_min 0.391
_shelx_estimated_absorpt_t_max 0.738
_shelxl_version_number 2014/6

loop_
_space_group_symop_operation_xyz
'x, y, z'
'-x+1/2, y+1/2, -z+1/2'
'-x, -y, -z'
'x-1/2, -y-1/2, z-1/2'

loop_
_atom_site_label
_atom_site_type_symbol
_atom_site_fract_x
_atom_site_fract_y
_atom_site_fract_z
_atom_site_U_iso_or_equiv
_atom_site_adp_type
_atom_site_occupancy
_atom_site_site_symmetry_order
_atom_site_calc_flag
_atom_site_refinement_flags_posn
_atom_site_refinement_flags_adp
_atom_site_refinement_flags_occupancy
_atom_site_disorder_assembly
_atom_site_disorder_group
Re1 Re 0.18430(2) 0.65112(2) 0.81667(2) 0.01657(5) Uani 1 1 d . . . . .
O1 O 0.0622(2) 0.62186(16) 0.8544(2) 0.0303(7) Uani 1 1 d . . . . .
Cl1 Cl 0.32295(8) 0.62588(5) 0.97471(7) 0.02347(19) Uani 1 1 d . . . . .
Cl2 Cl 0.17194(9) 0.75953(5) 0.88781(8) 0.0256(2) Uani 1 1 d . . . . .
O11 O 0.0196(2) 0.65132(12) 0.4860(2) 0.0218(6) Uani 1 1 d . . . . .
C12 C 0.0875(3) 0.63160(17) 0.5791(3) 0.0170(7) Uani 1 1 d . . . . .
N13 N 0.0922(3) 0.67242(14) 0.6599(2) 0.0160(6) Uani 1 1 d . . . . .
C14 C 0.0180(3) 0.73236(17) 0.6209(3) 0.0182(7) Uani 1 1 d . . . . .
C15 C -0.0416(4) 0.7104(2) 0.5076(3) 0.0331(10) Uani 1 1 d . . . . .
H151 H -0.1257 0.7009 0.5049 0.042(10) Uiso 1 1 calc R U . . .
H152 H -0.0351 0.7452 0.4542 0.042(10) Uiso 1 1 calc R U . . .
C16 C 0.0961(3) 0.79235(18) 0.6163(3) 0.0240(8) Uani 1 1 d . . . . .
H161 H 0.1413 0.8017 0.6886 0.029(7) Uiso 1 1 calc R U . . .
H162 H 0.0474 0.8307 0.5901 0.029(7) Uiso 1 1 calc R U . . .
H163 H 0.1499 0.7832 0.5674 0.029(7) Uiso 1 1 calc R U . . .
C17 C -0.0740(3) 0.7447(2) 0.6896(3) 0.0254(8) Uani 1 1 d . . . . .
H171 H -0.1141 0.7031 0.6991 0.039(8) Uiso 1 1 calc R U . . .
H172 H -0.1313 0.7770 0.6536 0.039(8) Uiso 1 1 calc R U . . .
H173 H -0.0358 0.7618 0.7601 0.039(8) Uiso 1 1 calc R U . . .
O21 O 0.2398(3) 0.56628(12) 0.7632(2) 0.0238(6) Uani 1 1 d . . . . .
C21 C 0.2173(3) 0.54009(17) 0.6653(3) 0.0195(7) Uani 1 1 d . . . . .
C22 C 0.2696(3) 0.47795(17) 0.6512(3) 0.0212(8) Uani 1 1 d . . . . .
C23 C 0.2514(4) 0.44582(17) 0.5535(3) 0.0230(8) Uani 1 1 d . . . . .
H23 H 0.2862 0.4040 0.5467 0.023(8) Uiso 1 1 calc R U . . .
C24 C 0.1808(4) 0.47593(18) 0.4647(3) 0.0233(8) Uani 1 1 d . . . . .
C25 C 0.1276(3) 0.53564(18) 0.4738(3) 0.0214(8) Uani 1 1 d . . . . .
H25 H 0.0796 0.5552 0.4124 0.023(8) Uiso 1 1 calc R U . . .
C26 C 0.1444(3) 0.56778(17) 0.5742(3) 0.0193(7) Uani 1 1 d . . . . .
Cl22 Cl 0.35898(10) 0.44247(5) 0.76195(9) 0.0332(2) Uani 1 1 d . . . . .
Cl24 Cl 0.16327(11) 0.43750(5) 0.33943(9) 0.0370(3) Uani 1 1 d . . . . .
O2 O 0.3270(2) 0.69141(13) 0.7533(2) 0.0217(6) Uani 1 1 d . . . . .
P1 P 0.43595(8) 0.69408(5) 0.70533(8) 0.01790(19) Uani 1 1 d . . . . .
C31 C 0.4727(3) 0.77917(18) 0.6881(3) 0.0185(7) Uani 1 1 d . . . . .
C32 C 0.5555(4) 0.7964(2) 0.6266(3) 0.0245(8) Uani 1 1 d . . . . .
H32 H 0.5929 0.7628 0.5932 0.033(6) Uiso 1 1 calc R U . . .
C33 C 0.5836(4) 0.8621(2) 0.6140(3) 0.0292(9) Uani 1 1 d . . . . .
H33 H 0.6419 0.8736 0.5742 0.033(6) Uiso 1 1 calc R U . . .
C34 C 0.5255(4) 0.9111(2) 0.6603(3) 0.0294(9) Uani 1 1 d . . . . .
H34 H 0.5440 0.9562 0.6513 0.033(6) Uiso 1 1 calc R U . . .
C35 C 0.4413(4) 0.8948(2) 0.7192(3) 0.0267(9) Uani 1 1 d . . . . .
H35 H 0.4017 0.9287 0.7499 0.033(6) Uiso 1 1 calc R U . . .
C36 C 0.4149(3) 0.82877(18) 0.7334(3) 0.0200(7) Uani 1 1 d . . . . .
H36 H 0.3572 0.8175 0.7741 0.033(6) Uiso 1 1 calc R U . . .
C41 C 0.5572(3) 0.65225(18) 0.7906(3) 0.0201(7) Uani 1 1 d . . . . .
C42 C 0.5340(4) 0.5913(2) 0.8356(3) 0.0287(9) Uani 1 1 d . . . . .
H42 H 0.4571 0.5733 0.8208 0.036(6) Uiso 1 1 calc R U . . .
C43 C 0.6247(4) 0.5575(2) 0.9019(4) 0.0357(10) Uani 1 1 d . . . . .
H43 H 0.6098 0.5160 0.9315 0.036(6) Uiso 1 1 calc R U . . .
C44 C 0.7365(4) 0.5841(2) 0.9247(4) 0.0344(10) Uani 1 1 d . . . . .
H44 H 0.7974 0.5612 0.9714 0.036(6) Uiso 1 1 calc R U . . .
C45 C 0.7597(4) 0.6433(2) 0.8806(3) 0.0324(10) Uani 1 1 d . . . . .
H45 H 0.8370 0.6609 0.8961 0.036(6) Uiso 1 1 calc R U . . .
C46 C 0.6701(3) 0.6782(2) 0.8122(3) 0.0255(8) Uani 1 1 d . . . . .
H46 H 0.6865 0.7191 0.7813 0.036(6) Uiso 1 1 calc R U . . .
C51 C 0.4115(3) 0.65800(17) 0.5723(3) 0.0201(7) Uani 1 1 d . . . . .
C52 C 0.3250(4) 0.6839(2) 0.4934(3) 0.0259(9) Uani 1 1 d . . . . .
H52 H 0.2818 0.7212 0.5095 0.032(5) Uiso 1 1 calc R U . . .
C53 C 0.2996(4) 0.6566(2) 0.3906(3) 0.0307(9) Uani 1 1 d . . . . .
H53 H 0.2380 0.6744 0.3377 0.032(5) Uiso 1 1 calc R U . . .
C54 C 0.3642(4) 0.6033(2) 0.3656(3) 0.0286(9) Uani 1 1 d . . . . .
H54 H 0.3481 0.5847 0.2953 0.032(5) Uiso 1 1 calc R U . . .
C55 C 0.4532(4) 0.5772(2) 0.4445(3) 0.0298(9) Uani 1 1 d . . . . .
H55 H 0.4980 0.5408 0.4276 0.032(5) Uiso 1 1 calc R U . . .
C56 C 0.4769(4) 0.60376(19) 0.5472(3) 0.0255(8) Uani 1 1 d . . . . .
H56 H 0.5372 0.5854 0.6007 0.032(5) Uiso 1 1 calc R U . . .

loop_
_atom_site_aniso_label
_atom_site_aniso_U_11
_atom_site_aniso_U_22
_atom_site_aniso_U_33
_atom_site_aniso_U_23
_atom_site_aniso_U_13
_atom_site_aniso_U_12
Re1 0.01751(7) 0.01910(8) 0.01374(7) 0.00062(6) 0.00465(5) -0.00009(6)
O1 0.0145(14) 0.0564(19) 0.0206(15) 0.0009(13) 0.0049(11) -0.0015(13)
Cl1 0.0204(4) 0.0311(5) 0.0177(4) 0.0025(4) 0.0007(3) -0.0032(4)
Cl2 0.0230(5) 0.0309(5) 0.0223(5) -0.0041(4) 0.0028(4) 0.0014(4)
O11 0.0224(14) 0.0214(13) 0.0180(13) -0.0042(10) -0.0045(10) 0.0067(11)
C12 0.0148(17) 0.0196(16) 0.0159(17) -0.0011(13) 0.0008(13) 0.0008(14)
N13 0.0167(15) 0.0167(13) 0.0142(15) 0.0000(11) 0.0020(11) 0.0000(12)
C14 0.0163(18) 0.0203(17) 0.0167(18) -0.0013(14) 0.0002(14) 0.0045(14)
C15 0.044(3) 0.026(2) 0.025(2) -0.0067(17) -0.0049(19) 0.0164(19)
C16 0.0160(18) 0.0214(18) 0.034(2) 0.0032(16) 0.0035(16) 0.0018(15)
C17 0.0164(19) 0.033(2) 0.028(2) -0.0014(17) 0.0071(16) 0.0030(16)
O21 0.0290(16) 0.0201(13) 0.0205(14) -0.0019(10) 0.0004(11) 0.0057(11)
C21 0.0207(19) 0.0157(16) 0.0220(19) -0.0017(14) 0.0043(15) -0.0017(14)
C22 0.0202(19) 0.0168(17) 0.026(2) 0.0044(15) 0.0031(15) 0.0005(15)
C23 0.023(2) 0.0132(16) 0.034(2) -0.0032(15) 0.0086(17) -0.0004(14)
C24 0.025(2) 0.0225(18) 0.023(2) -0.0074(15) 0.0051(16) -0.0022(16)
C25 0.0194(19) 0.0230(18) 0.0211(19) -0.0018(15) 0.0024(15) 0.0016(15)
C26 0.0194(18) 0.0157(16) 0.0229(19) -0.0009(14) 0.0044(15) 0.0021(14)
Cl22 0.0380(6) 0.0224(5) 0.0347(6) 0.0041(4) -0.0040(5) 0.0110(4)
Cl24 0.0504(7) 0.0288(5) 0.0303(6) -0.0133(4) 0.0040(5) 0.0075(5)
O2 0.0194(14) 0.0260(13) 0.0215(14) 0.0091(11) 0.0086(11) 0.0054(11)
P1 0.0139(4) 0.0233(5) 0.0174(5) 0.0024(4) 0.0052(3) 0.0030(4)
C31 0.0175(18) 0.0232(17) 0.0142(17) 0.0017(14) 0.0017(13) -0.0024(14)
C32 0.025(2) 0.032(2) 0.0186(19) -0.0015(16) 0.0089(16) -0.0013(17)
C33 0.028(2) 0.045(2) 0.0168(19) 0.0000(17) 0.0084(16) -0.0136(19)
C34 0.031(2) 0.031(2) 0.025(2) 0.0001(17) 0.0006(17) -0.0080(18)
C35 0.025(2) 0.028(2) 0.025(2) -0.0004(16) -0.0006(16) -0.0011(17)
C36 0.0184(18) 0.0264(18) 0.0151(18) -0.0004(14) 0.0035(14) 0.0034(15)
C41 0.0171(17) 0.0261(18) 0.0172(17) -0.0015(15) 0.0034(14) 0.0059(15)
C42 0.024(2) 0.032(2) 0.029(2) 0.0054(18) 0.0030(17) 0.0070(18)
C43 0.035(3) 0.037(2) 0.034(3) 0.0105(19) 0.004(2) 0.011(2)
C44 0.026(2) 0.046(3) 0.029(2) 0.002(2) -0.0009(18) 0.018(2)
C45 0.020(2) 0.049(3) 0.026(2) -0.0069(19) -0.0010(16) 0.0109(19)
C46 0.020(2) 0.032(2) 0.024(2) -0.0028(17) 0.0035(16) 0.0030(16)
C51 0.0134(16) 0.0254(18) 0.026(2) 0.0011(15) 0.0137(14) -0.0009(15)
C52 0.022(2) 0.028(2) 0.027(2) 0.0026(16) 0.0033(16) 0.0077(16)
C53 0.037(2) 0.031(2) 0.022(2) 0.0038(17) -0.0005(17) 0.0019(19)
C54 0.031(2) 0.026(2) 0.026(2) -0.0036(17) 0.0012(17) -0.0073(18)
C55 0.030(2) 0.027(2) 0.032(2) -0.0048(17) 0.0053(18) 0.0044(18)
C56 0.020(2) 0.028(2) 0.027(2) -0.0022(16) 0.0008(16) 0.0071(16)

loop_
_atom_type_symbol
_atom_type_description
_atom_type_scat_dispersion_real
_atom_type_scat_dispersion_imag
_atom_type_scat_source
C C 0.0033 0.0016 'International Tables Vol C Tables 4.2.6.8 and 6.1.1.4'
H H 0.0000 0.0000 'International Tables Vol C Tables 4.2.6.8 and 6.1.1.4'
Cl Cl 0.1484 0.1585 'International Tables Vol C Tables 4.2.6.8 and 6.1.1.4'
N N 0.0061 0.0033 'International Tables Vol C Tables 4.2.6.8 and 6.1.1.4'
O O 0.0106 0.0060 'International Tables Vol C Tables 4.2.6.8 and 6.1.1.4'
P P 0.1023 0.0942 'International Tables Vol C Tables 4.2.6.8 and 6.1.1.4'
Re Re -1.0185 7.2310 'International Tables Vol C Tables 4.2.6.8 and 6.1.1.4'

loop_
_geom_angle_atom_site_label_1
_geom_angle_atom_site_label_2
_geom_angle_atom_site_label_3
_geom_angle
_geom_angle_site_symmetry_1
_geom_angle_site_symmetry_3
_geom_angle_publ_flag
O1 Re1 O21 98.04(14) . . ?
O1 Re1 N13 92.12(13) . . ?
O21 Re1 N13 89.72(11) . . ?
O1 Re1 O2 173.90(12) . . yes
O21 Re1 O2 82.79(11) . . ?
N13 Re1 O2 81.83(11) . . ?
O1 Re1 Cl1 99.03(10) . . ?
O21 Re1 Cl1 83.62(8) . . ?
N13 Re1 Cl1 167.70(9) . . yes
O2 Re1 Cl1 87.06(7) . . ?
O1 Re1 Cl2 95.70(11) . . ?
O21 Re1 Cl2 164.76(9) . . yes
N13 Re1 Cl2 96.34(8) . . ?
O2 Re1 Cl2 84.24(7) . . ?
Cl1 Re1 Cl2 87.75(3) . . yes
C12 O11 C15 107.8(3) . . ?
N13 C12 O11 115.2(3) . . ?
N13 C12 C26 130.0(3) . . ?
O11 C12 C26 114.8(3) . . ?
C12 N13 C14 108.5(3) . . yes
C12 N13 Re1 122.9(2) . . yes
C14 N13 Re1 128.5(2) . . yes
N13 C14 C16 110.1(3) . . ?
N13 C14 C17 111.3(3) . . ?
C16 C14 C17 112.4(3) . . ?
N13 C14 C15 101.4(3) . . ?
C16 C14 C15 111.1(3) . . ?
C17 C14 C15 109.9(3) . . ?
O11 C15 C14 105.5(3) . . ?
O11 C15 H151 110.6 . . ?
C14 C15 H151 110.6 . . ?
O11 C15 H152 110.6 . . ?
C14 C15 H152 110.6 . . ?
H151 C15 H152 108.8 . . ?
C14 C16 H161 109.5 . . ?
C14 C16 H162 109.5 . . ?
H161 C16 H162 109.5 . . ?
C14 C16 H163 109.5 . . ?
H161 C16 H163 109.5 . . ?
H162 C16 H163 109.5 . . ?
C14 C17 H171 109.5 . . ?
C14 C17 H172 109.5 . . ?
H171 C17 H172 109.5 . . ?
C14 C17 H173 109.5 . . ?
H171 C17 H173 109.5 . . ?
H172 C17 H173 109.5 . . ?
C21 O21 Re1 129.9(2) . . yes
O21 C21 C26 125.7(3) . . ?
O21 C21 C22 117.3(3) . . ?
C26 C21 C22 117.0(3) . . ?
C23 C22 C21 122.3(4) . . ?
C23 C22 Cl22 119.7(3) . . ?
C21 C22 Cl22 118.0(3) . . ?
C22 C23 C24 118.8(3) . . ?
C22 C23 H23 120.6 . . ?
C24 C23 H23 120.6 . . ?
C25 C24 C23 121.3(4) . . ?
C25 C24 Cl24 119.7(3) . . ?
C23 C24 Cl24 119.0(3) . . ?
C24 C25 C26 119.8(4) . . ?
C24 C25 H25 120.1 . . ?
C26 C25 H25 120.1 . . ?
C21 C26 C25 120.7(3) . . ?
C21 C26 C12 121.6(3) . . ?
C25 C26 C12 117.6(3) . . ?
P1 O2 Re1 159.66(17) . . yes
O2 P1 C31 108.74(16) . . ?
O2 P1 C51 111.67(16) . . ?
C31 P1 C51 105.76(17) . . ?
O2 P1 C41 111.15(16) . . ?
C31 P1 C41 110.15(18) . . ?
C51 P1 C41 109.24(17) . . ?
C36 C31 C32 119.4(3) . . ?
C36 C31 P1 119.7(3) . . ?
C32 C31 P1 120.9(3) . . ?
C33 C32 C31 120.5(4) . . ?
C33 C32 H32 119.7 . . ?
C31 C32 H32 119.7 . . ?
C32 C33 C34 119.3(4) . . ?
C32 C33 H33 120.3 . . ?
C34 C33 H33 120.3 . . ?
C35 C34 C33 120.8(4) . . ?
C35 C34 H34 119.6 . . ?
C33 C34 H34 119.6 . . ?
C34 C35 C36 119.7(4) . . ?
C34 C35 H35 120.1 . . ?
C36 C35 H35 120.1 . . ?
C35 C36 C31 120.2(4) . . ?
C35 C36 H36 119.9 . . ?
C31 C36 H36 119.9 . . ?
C46 C41 C42 120.0(4) . . ?
C46 C41 P1 122.4(3) . . ?
C42 C41 P1 117.6(3) . . ?
C43 C42 C41 119.4(4) . . ?
C43 C42 H42 120.3 . . ?
C41 C42 H42 120.3 . . ?
C44 C43 C42 120.4(4) . . ?
C44 C43 H43 119.8 . . ?
C42 C43 H43 119.8 . . ?
C45 C44 C43 120.4(4) . . ?
C45 C44 H44 119.8 . . ?
C43 C44 H44 119.8 . . ?
C44 C45 C46 120.5(4) . . ?
C44 C45 H45 119.8 . . ?
C46 C45 H45 119.8 . . ?
C41 C46 C45 119.3(4) . . ?
C41 C46 H46 120.4 . . ?
C45 C46 H46 120.4 . . ?
C52 C51 C56 119.0(4) . . ?
C52 C51 P1 118.8(3) . . ?
C56 C51 P1 122.2(3) . . ?
C51 C52 C53 121.3(4) . . ?
C51 C52 H52 119.3 . . ?
C53 C52 H52 119.3 . . ?
C54 C53 C52 119.8(4) . . ?
C54 C53 H53 120.1 . . ?
C52 C53 H53 120.1 . . ?
C53 C54 C55 119.4(4) . . ?
C53 C54 H54 120.3 . . ?
C55 C54 H54 120.3 . . ?
C56 C55 C54 120.6(4) . . ?
C56 C55 H55 119.7 . . ?
C54 C55 H55 119.7 . . ?
C55 C56 C51 119.9(4) . . ?
C55 C56 H56 120.1 . . ?
C51 C56 H56 120.1 . . ?

loop_
_geom_bond_atom_site_label_1
_geom_bond_atom_site_label_2
_geom_bond_distance
_geom_bond_site_symmetry_2
_geom_bond_publ_flag
Re1 O1 1.692(3) . yes
Re1 O2 2.141(3) . yes
Re1 N13 2.107(3) . yes
Re1 O21 1.998(2) . yes
Re1 Cl1 2.3670(9) . yes
Re1 Cl2 2.3858(10) . yes
O11 C12 1.345(4) . ?
O11 C15 1.445(4) . ?
C12 N13 1.308(5) . ?
C12 C26 1.457(5) . ?
N13 C14 1.514(4) . ?
C14 C16 1.524(5) . ?
C14 C17 1.525(5) . ?
C14 C15 1.531(5) . ?
C15 H151 0.99 . ?
C15 H152 0.99 . ?
C16 H161 0.98 . ?
C16 H162 0.98 . ?
C16 H163 0.98 . ?
C17 H171 0.98 . ?
C17 H172 0.98 . ?
C17 H173 0.98 . ?
O21 C21 1.326(4) . ?
C21 C26 1.407(5) . ?
C21 C22 1.423(5) . ?
C22 C23 1.377(5) . ?
C22 Cl22 1.729(4) . ?
C23 C24 1.396(6) . ?
C23 H23 0.95 . ?
C24 C25 1.372(5) . ?
C24 Cl24 1.741(4) . ?
C25 C26 1.408(5) . ?
C25 H25 0.95 . ?
O2 P1 1.510(3) . yes
P1 C31 1.797(4) . ?
P1 C51 1.806(4) . ?
P1 C41 1.810(4) . ?
C31 C36 1.392(5) . ?
C31 C32 1.395(5) . ?
C32 C33 1.386(5) . ?
C32 H32 0.95 . ?
C33 C34 1.391(6) . ?
C33 H33 0.95 . ?
C34 C35 1.381(6) . ?
C34 H34 0.95 . ?
C35 C36 1.391(5) . ?
C35 H35 0.95 . ?
C36 H36 0.95 . ?
C41 C46 1.391(5) . ?
C41 C42 1.407(5) . ?
C42 C43 1.392(6) . ?
C42 H42 0.95 . ?
C43 C44 1.385(7) . ?
C43 H43 0.95 . ?
C44 C45 1.370(6) . ?
C44 H44 0.95 . ?
C45 C46 1.408(6) . ?
C45 H45 0.95 . ?
C46 H46 0.95 . ?
C51 C52 1.375(5) . ?
C51 C56 1.406(5) . ?
C52 C53 1.392(6) . ?
C52 H52 0.95 . ?
C53 C54 1.386(6) . ?
C53 H53 0.95 . ?
C54 C55 1.394(6) . ?
C54 H54 0.95 . ?
C55 C56 1.384(6) . ?
C55 H55 0.95 . ?
C56 H56 0.95 . ?

loop_
_geom_torsion_atom_site_label_1
_geom_torsion_atom_site_label_2
_geom_torsion_atom_site_label_3
_geom_torsion_atom_site_label_4
_geom_torsion
_geom_torsion_site_symmetry_1
_geom_torsion_site_symmetry_2
_geom_torsion_site_symmetry_3
_geom_torsion_site_symmetry_4
_geom_torsion_publ_flag
C15 O11 C12 N13 -7.2(5) . . . . ?
C15 O11 C12 C26 172.6(3) . . . . ?
O11 C12 N13 C14 -1.1(4) . . . . ?
C26 C12 N13 C14 179.2(4) . . . . ?
O11 C12 N13 Re1 176.4(2) . . . . ?
C26 C12 N13 Re1 -3.3(6) . . . . ?
C12 N13 C14 C16 -109.5(3) . . . . ?
Re1 N13 C14 C16 73.1(4) . . . . ?
C12 N13 C14 C17 125.0(3) . . . . ?
Re1 N13 C14 C17 -52.3(4) . . . . ?
C12 N13 C14 C15 8.1(4) . . . . ?
Re1 N13 C14 C15 -169.2(3) . . . . ?
C12 O11 C15 C14 11.9(4) . . . . ?
N13 C14 C15 O11 -11.8(4) . . . . ?
C16 C14 C15 O11 105.2(4) . . . . ?
C17 C14 C15 O11 -129.7(4) . . . . ?
Re1 O21 C21 C26 -0.9(6) . . . . ?
Re1 O21 C21 C22 -179.7(3) . . . . ?
O21 C21 C22 C23 179.3(4) . . . . ?
C26 C21 C22 C23 0.4(6) . . . . ?
O21 C21 C22 Cl22 -0.7(5) . . . . ?
C26 C21 C22 Cl22 -179.6(3) . . . . ?
C21 C22 C23 C24 1.2(6) . . . . ?
Cl22 C22 C23 C24 -178.7(3) . . . . ?
C22 C23 C24 C25 -1.6(6) . . . . ?
C22 C23 C24 Cl24 176.9(3) . . . . ?
C23 C24 C25 C26 0.3(6) . . . . ?
Cl24 C24 C25 C26 -178.2(3) . . . . ?
O21 C21 C26 C25 179.5(4) . . . . ?
C22 C21 C26 C25 -1.8(5) . . . . ?
O21 C21 C26 C12 2.0(6) . . . . ?
C22 C21 C26 C12 -179.2(3) . . . . ?
C24 C25 C26 C21 1.4(6) . . . . ?
C24 C25 C26 C12 179.0(4) . . . . ?
N13 C12 C26 C21 0.4(6) . . . . ?
O11 C12 C26 C21 -179.4(3) . . . . ?
N13 C12 C26 C25 -177.1(4) . . . . ?
O11 C12 C26 C25 3.1(5) . . . . ?
Re1 O2 P1 C31 -179.9(5) . . . . ?
Re1 O2 P1 C51 63.7(5) . . . . ?
Re1 O2 P1 C41 -58.5(5) . . . . ?
O2 P1 C31 C36 10.2(4) . . . . ?
C51 P1 C31 C36 130.2(3) . . . . ?
C41 P1 C31 C36 -111.8(3) . . . . ?
O2 P1 C31 C32 -167.5(3) . . . . ?
C51 P1 C31 C32 -47.5(4) . . . . ?
C41 P1 C31 C32 70.4(4) . . . . ?
C36 C31 C32 C33 2.5(6) . . . . ?
P1 C31 C32 C33 -179.8(3) . . . . ?
C31 C32 C33 C34 -2.1(6) . . . . ?
C32 C33 C34 C35 0.6(7) . . . . ?
C33 C34 C35 C36 0.6(6) . . . . ?
C34 C35 C36 C31 -0.2(6) . . . . ?
C32 C31 C36 C35 -1.3(6) . . . . ?
P1 C31 C36 C35 -179.0(3) . . . . ?
O2 P1 C41 C46 -137.0(3) . . . . ?
C31 P1 C41 C46 -16.4(4) . . . . ?
C51 P1 C41 C46 99.4(3) . . . . ?
O2 P1 C41 C42 43.1(3) . . . . ?
C31 P1 C41 C42 163.7(3) . . . . ?
C51 P1 C41 C42 -80.5(3) . . . . ?
C46 C41 C42 C43 0.2(6) . . . . ?
P1 C41 C42 C43 -179.9(3) . . . . ?
C41 C42 C43 C44 1.0(7) . . . . ?
C42 C43 C44 C45 -1.4(7) . . . . ?
C43 C44 C45 C46 0.7(7) . . . . ?
C42 C41 C46 C45 -0.9(6) . . . . ?
P1 C41 C46 C45 179.2(3) . . . . ?
C44 C45 C46 C41 0.5(6) . . . . ?
O2 P1 C51 C52 58.5(3) . . . . ?
C31 P1 C51 C52 -59.6(3) . . . . ?
C41 P1 C51 C52 -178.1(3) . . . . ?
O2 P1 C51 C56 -120.5(3) . . . . ?
C31 P1 C51 C56 121.3(3) . . . . ?
C41 P1 C51 C56 2.8(4) . . . . ?
C56 C51 C52 C53 1.4(6) . . . . ?
P1 C51 C52 C53 -177.7(3) . . . . ?
C51 C52 C53 C54 -1.7(7) . . . . ?
C52 C53 C54 C55 0.8(7) . . . . ?
C53 C54 C55 C56 0.3(7) . . . . ?
C54 C55 C56 C51 -0.6(6) . . . . ?
C52 C51 C56 C55 -0.3(6) . . . . ?
P1 C51 C56 C55 178.8(3) . . . . ?
